data_7028378
loop_
_publ_author_name
'Jiao, Cheng-Qi'
'Zhang, Ji-Cai'
'Zhao, Yan'
'Sun, Zhen-Gang'
'Zhu, Yan-Yu'
'Dai, Lu-Lu'
'Shi, Shao-Ping'
'Zhou, Wei'

_publ_section_title
;
 Lanthanide(III) oxalatophosphonates: syntheses, crystal structures and
 luminescence properties.
;
_journal_issue 4
_journal_name_full 'Dalton transactions (Cambridge, England : 2003)'
_journal_page_first 1542
_journal_page_last 1549
_journal_paper_doi 10.1039/c3dt51618k
_journal_volume 43
_journal_year 2014
_chemical_formula_sum 'C6 H16 Eu N O13 P2'
_chemical_formula_weight 524.10
_chemical_name_systematic
; 
 ? 
;
_space_group_IT_number 14
_symmetry_cell_setting monoclinic
_symmetry_space_group_name_Hall '-P 2ybc'
_symmetry_space_group_name_H-M 'P 1 21/c 1'
_atom_sites_solution_hydrogens geom
_atom_sites_solution_primary direct
_atom_sites_solution_secondary difmap
_audit_creation_method SHELXL-97
_cell_angle_alpha 90.00
_cell_angle_beta 113.489(2)
_cell_angle_gamma 90.00
_cell_formula_units_Z 4
_cell_length_a 12.7935(18)
_cell_length_b 8.9211(12)
_cell_length_c 14.501(2)
_cell_measurement_reflns_used 1657
_cell_measurement_temperature 295(2)
_cell_measurement_theta_max 26.25
_cell_measurement_theta_min 2.87
_cell_volume 1517.9(4)
_computing_cell_refinement 'Bruker SMART'
_computing_data_collection 'Bruker SMART'
_computing_data_reduction 'Bruker SHELXTL'
_computing_molecular_graphics 'Bruker SHELXTL'
_computing_publication_material 'Bruker SHELXTL'
_computing_structure_refinement 'SHELXL-97 (Sheldrick, 1997)'
_computing_structure_solution 'SHELXS-97 (Sheldrick, 1990)'
_diffrn_ambient_temperature 295(2)
_diffrn_measured_fraction_theta_full 0.997
_diffrn_measured_fraction_theta_max 0.997
_diffrn_measurement_device_type 'Smart Apex II CCD'
_diffrn_measurement_method 'omega scans'
_diffrn_radiation_monochromator graphite
_diffrn_radiation_source 'fine-focus sealed tube'
_diffrn_radiation_type MoK\a
_diffrn_radiation_wavelength 0.71073
_diffrn_reflns_av_R_equivalents 0.0476
_diffrn_reflns_av_unetI/netI 0.0595
_diffrn_reflns_limit_h_max 16
_diffrn_reflns_limit_h_min -16
_diffrn_reflns_limit_k_max 10
_diffrn_reflns_limit_k_min -11
_diffrn_reflns_limit_l_max 18
_diffrn_reflns_limit_l_min -11
_diffrn_reflns_number 8258
_diffrn_reflns_theta_full 26.50
_diffrn_reflns_theta_max 26.50
_diffrn_reflns_theta_min 2.75
_diffrn_standards_decay_% 0
_diffrn_standards_interval_count 0
_diffrn_standards_interval_time 0
_diffrn_standards_number 0
_exptl_absorpt_coefficient_mu 4.412
_exptl_absorpt_correction_T_max 0.8433
_exptl_absorpt_correction_T_min 0.4174
_exptl_absorpt_correction_type empirical
_exptl_absorpt_process_details sadabs
_exptl_crystal_colour colourless
_exptl_crystal_density_diffrn 2.293
_exptl_crystal_density_method 'not measured'
_exptl_crystal_description block
_exptl_crystal_F_000 1024
_exptl_crystal_size_max 0.24
_exptl_crystal_size_mid 0.05
_exptl_crystal_size_min 0.04
_refine_diff_density_max 0.969
_refine_diff_density_min -1.069
_refine_diff_density_rms 0.163
_refine_ls_extinction_method none
_refine_ls_goodness_of_fit_ref 1.010
_refine_ls_hydrogen_treatment mixed
_refine_ls_matrix_type full
_refine_ls_number_parameters 208
_refine_ls_number_reflns 3137
_refine_ls_number_restraints 0
_refine_ls_restrained_S_all 1.010
_refine_ls_R_factor_all 0.0643
_refine_ls_R_factor_gt 0.0339
_refine_ls_shift/su_max 0.002
_refine_ls_shift/su_mean 0.000
_refine_ls_structure_factor_coef Fsqd
_refine_ls_weighting_details 'calc w=1/[\s^2^(Fo^2^)+(0.0302P)^2^+0.0000P] where P=(Fo^2^+2Fc^2^)/3'
_refine_ls_weighting_scheme calc
_refine_ls_wR_factor_gt 0.0679
_refine_ls_wR_factor_ref 0.0790
_reflns_number_gt 2065
_reflns_number_total 3137
_reflns_threshold_expression >2sigma(I)
_cod_data_source_file c3dt51618k.txt
_cod_data_source_block szg114
_cod_depositor_comments
;
The following automatic conversions were performed:

'_symmetry_cell_setting' value 'Monoclinic' changed to 'monoclinic'
according to
/usr/data/users/saulius/automatic-downloads/current/RSC/lib/dictionaries/cif_core.dic
dictionary named 'cif_core.dic' version 2.4.2 from 2011-04-26.

Automatic conversion script
Id: cif_fix_values 2281 2013-09-26 08:29:07Z andrius 
;
_cod_original_sg_symbol_H-M 'P2(1)/c  '
_cod_database_code 7028378

loop_
_symmetry_equiv_pos_as_xyz
'x, y, z'
'-x, y+1/2, -z+1/2'
'-x, -y, -z'
'x, -y-1/2, z-1/2'

loop_
_atom_site_label
_atom_site_type_symbol
_atom_site_fract_x
_atom_site_fract_y
_atom_site_fract_z
_atom_site_U_iso_or_equiv
_atom_site_adp_type
_atom_site_occupancy
_atom_site_symmetry_multiplicity
_atom_site_calc_flag
_atom_site_refinement_flags
Eu1 Eu 1.09068(2) 0.24728(3) 0.16643(2) 0.01609(10) Uani 1 1 d .
P1 P 0.82870(14) 0.39523(17) 0.18985(12) 0.0194(4) Uani 1 1 d .
P2 P 0.61851(15) -0.10474(19) 0.28385(14) 0.0283(4) Uani 1 1 d .
O1 O 0.8380(4) 0.5584(4) 0.2132(3) 0.0246(10) Uani 1 1 d .
O2 O 0.9341(3) 0.3105(5) 0.2026(3) 0.0254(10) Uani 1 1 d .
O3 O 0.7356(3) 0.3761(5) 0.0790(3) 0.0257(10) Uani 1 1 d .
O4 O 0.7255(4) -0.1954(5) 0.3150(3) 0.0275(11) Uani 1 1 d .
O5 O 0.5404(4) -0.1371(6) 0.1713(4) 0.0460(14) Uani 1 1 d .
H5A H 0.5538 -0.2239 0.1558 0.069 Uiso 1 1 d R
O6 O 0.5539(4) -0.1163(5) 0.3496(4) 0.0429(13) Uani 1 1 d .
O7 O 1.0463(4) -0.0416(4) -0.0946(3) 0.0217(10) Uani 1 1 d .
O8 O 1.1359(3) 0.0793(5) 0.0519(3) 0.0264(11) Uani 1 1 d .
O9 O 0.9122(4) 0.4865(5) -0.1272(3) 0.0285(11) Uani 1 1 d .
O10 O 0.9659(4) 0.3104(5) -0.0075(3) 0.0289(11) Uani 1 1 d .
O11 O 1.1722(3) 0.3920(5) 0.3218(3) 0.0240(10) Uani 1 1 d .
H11A H 1.1192 0.4358 0.3322 0.036 Uiso 1 1 d R
H11B H 1.2076 0.3341 0.3705 0.036 Uiso 1 1 d R
O1W O 0.3278(4) 0.3392(6) 0.5073(3) 0.0498(15) Uani 1 1 d .
H1WA H 0.2952 0.4005 0.5315 0.075 Uiso 1 1 d R
H1WB H 0.3399 0.2582 0.5399 0.075 Uiso 1 1 d R
O2W O 0.5548(4) 0.6091(6) 0.0938(4) 0.0509(15) Uani 1 1 d .
H2WC H 0.5041 0.5434 0.0850 0.061 Uiso 1 1 d R
N1 N 0.7139(4) 0.1529(5) 0.2265(4) 0.0205(12) Uani 1 1 d .
H1A H 0.7733 0.0908 0.2359 0.025 Uiso 1 1 d R
C1 C 0.7613(5) 0.3058(7) 0.2640(5) 0.0221(14) Uani 1 1 d .
H1B H 0.8166 0.2963 0.3316 0.027 Uiso 1 1 d R
H1C H 0.7010 0.3682 0.2649 0.027 Uiso 1 1 d R
C2 C 0.6508(6) 0.0952(7) 0.2867(5) 0.0323(17) Uani 1 1 d .
H2A H 0.5805 0.1492 0.2666 0.039 Uiso 1 1 d R
H2B H 0.6953 0.1208 0.3554 0.039 Uiso 1 1 d R
C3 C 0.6376(5) 0.1600(7) 0.1156(5) 0.0279(16) Uani 1 1 d .
H3A H 0.6119 0.0611 0.0932 0.034 Uiso 1 1 d R
H3B H 0.5718 0.2201 0.1046 0.034 Uiso 1 1 d R
C4 C 0.6994(6) 0.2202(7) 0.0525(5) 0.0292(16) Uani 1 1 d .
H4B H 0.7656 0.1605 0.0643 0.035 Uiso 1 1 d R
H4A H 0.6507 0.2130 -0.0174 0.035 Uiso 1 1 d R
C5 C 1.0538(5) 0.0122(7) -0.0118(5) 0.0221(15) Uani 1 1 d .
C6 C 0.9650(5) 0.4414(6) -0.0388(5) 0.0213(14) Uani 1 1 d .
H2WB H 0.6121 0.5592 0.1000 0.026 Uiso 1 1 d R

loop_
_atom_site_aniso_label
_atom_site_aniso_U_11
_atom_site_aniso_U_22
_atom_site_aniso_U_33
_atom_site_aniso_U_23
_atom_site_aniso_U_13
_atom_site_aniso_U_12
Eu1 0.01951(16) 0.00994(14) 0.01871(17) -0.00008(14) 0.00751(12) -0.00046(15)
P1 0.0223(9) 0.0122(8) 0.0244(10) -0.0009(7) 0.0101(8) -0.0005(7)
P2 0.0257(10) 0.0188(9) 0.0440(12) 0.0076(8) 0.0179(9) 0.0016(7)
O1 0.035(3) 0.014(2) 0.023(3) -0.0030(18) 0.010(2) -0.0006(19)
O2 0.021(2) 0.020(2) 0.035(3) -0.004(2) 0.011(2) 0.0010(19)
O3 0.030(3) 0.018(2) 0.024(3) -0.0002(19) 0.005(2) -0.004(2)
O4 0.026(2) 0.021(2) 0.038(3) 0.005(2) 0.015(2) 0.0038(19)
O5 0.035(3) 0.033(3) 0.051(4) 0.007(3) -0.003(3) -0.002(2)
O6 0.044(3) 0.033(3) 0.068(4) 0.013(3) 0.041(3) 0.007(2)
O7 0.029(2) 0.019(2) 0.022(3) -0.0040(18) 0.016(2) -0.002(2)
O8 0.023(2) 0.029(3) 0.028(3) -0.010(2) 0.011(2) -0.007(2)
O9 0.033(3) 0.020(2) 0.022(3) 0.004(2) 0.001(2) -0.003(2)
O10 0.043(3) 0.011(2) 0.023(3) 0.0038(19) 0.002(2) -0.004(2)
O11 0.027(2) 0.022(2) 0.022(2) -0.0004(19) 0.008(2) 0.0040(19)
O1W 0.049(3) 0.067(4) 0.037(3) 0.015(3) 0.021(3) 0.014(3)
O2W 0.044(3) 0.040(3) 0.072(4) -0.005(3) 0.026(3) 0.005(3)
N1 0.018(3) 0.016(3) 0.027(3) 0.002(2) 0.009(2) 0.004(2)
C1 0.026(4) 0.017(3) 0.024(4) -0.002(3) 0.011(3) 0.003(3)
C2 0.033(4) 0.026(4) 0.051(5) 0.004(3) 0.031(4) 0.001(3)
C3 0.018(4) 0.024(4) 0.033(4) -0.002(3) 0.001(3) -0.003(3)
C4 0.031(4) 0.025(4) 0.025(4) -0.006(3) 0.004(3) -0.008(3)
C5 0.025(4) 0.009(3) 0.033(4) 0.004(3) 0.013(3) 0.004(3)
C6 0.027(4) 0.012(3) 0.021(4) 0.002(3) 0.007(3) 0.001(3)

loop_
_atom_type_symbol
_atom_type_description
_atom_type_scat_dispersion_real
_atom_type_scat_dispersion_imag
_atom_type_scat_source
C C 0.0033 0.0016 'International Tables Vol C Tables 4.2.6.8 and 6.1.1.4'
H H 0.0000 0.0000 'International Tables Vol C Tables 4.2.6.8 and 6.1.1.4'
N N 0.0061 0.0033 'International Tables Vol C Tables 4.2.6.8 and 6.1.1.4'
O O 0.0106 0.0060 'International Tables Vol C Tables 4.2.6.8 and 6.1.1.4'
P P 0.1023 0.0942 'International Tables Vol C Tables 4.2.6.8 and 6.1.1.4'
Eu Eu -0.1578 3.6682 'International Tables Vol C Tables 4.2.6.8 and 6.1.1.4'

loop_
_geom_angle_atom_site_label_1
_geom_angle_atom_site_label_2
_geom_angle_atom_site_label_3
_geom_angle
_geom_angle_site_symmetry_1
_geom_angle_site_symmetry_3
O4 Eu1 O1 89.79(15) 2_755 2_745
O4 Eu1 O2 147.54(15) 2_755 .
O1 Eu1 O2 96.96(15) 2_745 .
O4 Eu1 O11 74.63(14) 2_755 .
O1 Eu1 O11 78.21(14) 2_745 .
O2 Eu1 O11 75.77(14) . .
O4 Eu1 O9 74.47(15) 2_755 3_765
O1 Eu1 O9 147.38(14) 2_745 3_765
O2 Eu1 O9 83.24(15) . 3_765
O11 Eu1 O9 70.20(14) . 3_765
O4 Eu1 O7 137.08(14) 2_755 3_755
O1 Eu1 O7 77.20(14) 2_745 3_755
O2 Eu1 O7 75.25(14) . 3_755
O11 Eu1 O7 138.99(13) . 3_755
O9 Eu1 O7 133.22(13) 3_765 3_755
O4 Eu1 O10 106.47(15) 2_755 .
O1 Eu1 O10 146.59(14) 2_745 .
O2 Eu1 O10 84.86(15) . .
O11 Eu1 O10 133.73(14) . .
O9 Eu1 O10 66.02(14) 3_765 .
O7 Eu1 O10 71.01(14) 3_755 .
O4 Eu1 O8 73.34(14) 2_755 .
O1 Eu1 O8 86.48(14) 2_745 .
O2 Eu1 O8 138.56(14) . .
O11 Eu1 O8 144.38(13) . .
O9 Eu1 O8 114.82(15) 3_765 .
O7 Eu1 O8 65.27(13) 3_755 .
O10 Eu1 O8 71.26(15) . .
O4 Eu1 C5 93.12(15) 2_755 .
O1 Eu1 C5 91.07(14) 2_745 .
O2 Eu1 C5 118.33(15) . .
O11 Eu1 C5 163.57(14) . .
O9 Eu1 C5 117.66(15) 3_765 .
O7 Eu1 C5 47.33(14) 3_755 .
O10 Eu1 C5 59.75(15) . .
O8 Eu1 C5 20.32(13) . .
O4 Eu1 C5 120.75(15) 2_755 3_755
O1 Eu1 C5 86.96(15) 2_745 3_755
O2 Eu1 C5 91.38(15) . 3_755
O11 Eu1 C5 158.86(15) . 3_755
O9 Eu1 C5 125.65(15) 3_765 3_755
O7 Eu1 C5 20.24(14) 3_755 3_755
O10 Eu1 C5 59.63(15) . 3_755
O8 Eu1 C5 47.42(14) . 3_755
C5 Eu1 C5 28.0(2) . 3_755
O1 P1 O2 118.7(3) . .
O1 P1 O3 107.2(2) . .
O2 P1 O3 110.4(2) . .
O1 P1 C1 108.1(3) . .
O2 P1 C1 108.9(3) . .
O3 P1 C1 102.2(3) . .
O4 P2 O6 116.3(3) . .
O4 P2 O5 110.0(3) . .
O6 P2 O5 111.5(3) . .
O4 P2 C2 110.4(3) . .
O6 P2 C2 103.3(3) . .
O5 P2 C2 104.4(3) . .
P1 O1 Eu1 148.0(3) . 2_755
P1 O2 Eu1 155.4(3) . .
C4 O3 P1 113.5(4) . .
P2 O4 Eu1 156.8(3) . 2_745
P2 O5 H5A 109.5 . .
C5 O7 Eu1 117.2(4) . 3_755
C5 O8 Eu1 116.0(4) . .
C6 O9 Eu1 120.2(4) . 3_765
C6 O10 Eu1 119.6(4) . .
Eu1 O11 H11A 109.3 . .
Eu1 O11 H11B 109.7 . .
H11A O11 H11B 109.4 . .
H1WA O1W H1WB 109.4 . .
H2WC O2W H2WB 103.7 . .
C2 N1 C1 109.6(5) . .
C2 N1 C3 111.4(5) . .
C1 N1 C3 110.0(5) . .
C2 N1 H1A 108.5 . .
C1 N1 H1A 107.9 . .
C3 N1 H1A 109.4 . .
N1 C1 P1 113.9(4) . .
N1 C1 H1B 108.5 . .
P1 C1 H1B 108.3 . .
N1 C1 H1C 108.8 . .
P1 C1 H1C 109.3 . .
H1B C1 H1C 107.9 . .
N1 C2 P2 119.4(4) . .
N1 C2 H2A 108.0 . .
P2 C2 H2A 108.0 . .
N1 C2 H2B 106.8 . .
P2 C2 H2B 107.0 . .
H2A C2 H2B 107.2 . .
C4 C3 N1 112.5(5) . .
C4 C3 H3A 108.2 . .
N1 C3 H3A 108.3 . .
C4 C3 H3B 109.5 . .
N1 C3 H3B 110.6 . .
H3A C3 H3B 107.6 . .
O3 C4 C3 111.2(5) . .
O3 C4 H4B 108.5 . .
C3 C4 H4B 109.3 . .
O3 C4 H4A 110.2 . .
C3 C4 H4A 109.7 . .
H4B C4 H4A 107.9 . .
O7 C5 O8 127.8(6) . .
O7 C5 C5 114.6(7) . 3_755
O8 C5 C5 117.6(7) . 3_755
O7 C5 Eu1 161.0(4) . .
O8 C5 Eu1 43.7(3) . .
C5 C5 Eu1 77.0(5) 3_755 .
O7 C5 Eu1 42.5(3) . 3_755
O8 C5 Eu1 160.0(4) . 3_755
C5 C5 Eu1 75.1(4) 3_755 3_755
Eu1 C5 Eu1 152.0(2) . 3_755
O10 C6 O9 126.4(5) . .
O10 C6 C6 116.9(7) . 3_765
O9 C6 C6 116.7(6) . 3_765

loop_
_geom_bond_atom_site_label_1
_geom_bond_atom_site_label_2
_geom_bond_distance
_geom_bond_site_symmetry_2
Eu1 O4 2.315(4) 2_755
Eu1 O1 2.335(4) 2_745
Eu1 O2 2.333(4) .
Eu1 O11 2.441(4) .
Eu1 O9 2.439(4) 3_765
Eu1 O7 2.463(4) 3_755
Eu1 O10 2.453(4) .
Eu1 O8 2.471(4) .
Eu1 C5 3.214(6) .
Eu1 C5 3.241(6) 3_755
P1 O1 1.488(4) .
P1 O2 1.492(4) .
P1 O3 1.583(4) .
P1 C1 1.809(6) .
P2 O4 1.497(4) .
P2 O6 1.493(5) .
P2 O5 1.564(5) .
P2 C2 1.828(6) .
O1 Eu1 2.335(4) 2_755
O3 C4 1.467(7) .
O4 Eu1 2.315(4) 2_745
O5 H5A 0.8428 .
O7 C5 1.261(7) .
O7 Eu1 2.463(4) 3_755
O8 C5 1.241(7) .
O9 C6 1.255(7) .
O9 Eu1 2.439(4) 3_765
O10 C6 1.252(7) .
O11 H11A 0.8467 .
O11 H11B 0.8454 .
O1W H1WA 0.8449 .
O1W H1WB 0.8433 .
O2W H2WC 0.8455 .
O2W H2WB 0.8307 .
N1 C2 1.497(7) .
N1 C1 1.504(7) .
N1 C3 1.514(7) .
N1 H1A 0.9059 .
C1 H1B 0.9572 .
C1 H1C 0.9557 .
C2 H2A 0.9567 .
C2 H2B 0.9565 .
C3 C4 1.526(8) .
C3 H3A 0.9520 .
C3 H3B 0.9562 .
C4 H4B 0.9561 .
C4 H4A 0.9569 .
C5 C5 1.561(12) 3_755
C5 Eu1 3.241(6) 3_755
C6 C6 1.535(11) 3_765
